data_1000310
loop_
_publ_author_name
'Garc\'ia-Mu\~noz, J. L.'
'Rodr\'iguez-Carvajal, J.'
'Lacorre, P.'
'Torrance, J. B.'

_publ_section_title
;
 Neutron-diffraction study of RNiO~3~ (R= La, Pr, Nd, Sm): Electronically
 induced structural changes across the metal-insulator transition
;
_journal_coden_ASTM PRBMDO
_journal_issue 8
_journal_name_full
;
 Physical Review B: Condensed Matter and Materials Physics
;
_journal_page_first 4414
_journal_page_last 4425
_journal_paper_doi 10.1103/PhysRevB.46.4414
_journal_volume 46
_journal_year 1992
_chemical_formula_structural 'La (Ni O3)'
_chemical_formula_sum 'La Ni O3'
_chemical_name_systematic 'Lanthanum nickel(III) oxide'
_space_group_IT_number 167
_symmetry_cell_setting trigonal
_symmetry_space_group_name_Hall '-R 3 2"c'
_symmetry_space_group_name_H-M 'R -3 c :H'
_cell_angle_alpha 90
_cell_angle_beta 90
_cell_angle_gamma 120
_cell_formula_units_Z 6
_cell_length_a 5.4573(1)
_cell_length_b 5.4573(1)
_cell_length_c 13.1462(3)
_cell_volume 339.1
_refine_ls_R_factor_all 0.045
_cod_original_sg_symbol_H-M 'R -3 c H'
_cod_database_code 1000310

loop_
_symmetry_equiv_pos_as_xyz
x,y,z
-y,x-y,z
y-x,-x,z
-y,-x,1/2+z
x,x-y,1/2+z
y-x,y,1/2+z
-x,-y,-z
y,y-x,-z
x-y,x,-z
y,x,1/2-z
-x,y-x,1/2-z
x-y,-y,1/2-z
1/3+x,2/3+y,2/3+z
2/3+x,1/3+y,1/3+z
1/3-y,2/3+x-y,2/3+z
2/3-y,1/3+x-y,1/3+z
1/3-x+y,2/3-x,2/3+z
2/3-x+y,1/3-x,1/3+z
1/3-y,2/3-x,1/6+z
2/3-y,1/3-x,5/6+z
1/3+x,2/3+x-y,1/6+z
2/3+x,1/3+x-y,5/6+z
1/3-x+y,2/3+y,1/6+z
2/3-x+y,1/3+y,5/6+z
1/3-x,2/3-y,2/3-z
2/3-x,1/3-y,1/3-z
1/3+y,2/3-x+y,2/3-z
2/3+y,1/3-x+y,1/3-z
1/3+x-y,2/3+x,2/3-z
2/3+x-y,1/3+x,1/3-z
1/3+y,2/3+x,1/6-z
2/3+y,1/3+x,5/6-z
1/3-x,2/3-x+y,1/6-z
2/3-x,1/3-x+y,5/6-z
1/3+x-y,2/3-y,1/6-z
2/3+x-y,1/3-y,5/6-z

loop_
_atom_site_label
_atom_site_type_symbol
_atom_site_symmetry_multiplicity
_atom_site_Wyckoff_symbol
_atom_site_fract_x
_atom_site_fract_y
_atom_site_fract_z
_atom_site_occupancy
_atom_site_attached_hydrogens
_atom_site_calc_flag
La1 La3+ 6 a 0. 0. 0.25 1. 0 d
Ni1 Ni3+ 6 b 0. 0. 0. 1. 0 d
O1 O2- 18 e 0.5456(1) 0. 0.25 1. 0 d

loop_
_atom_type_symbol
_atom_type_oxidation_number
La3+ 3.000
Ni3+ 3.000
O2- -2.000
